data_4064497
loop_
_publ_author_name
'Saha, Biswajit'
'Ghatak, Tapas'
'Sinha, Arup'
'Rahaman, S. M. Wahidur'
'Bera, Jitendra K.'

_publ_section_title
;
 Site-Directed Anchoring of an N-Heterocyclic Carbene on a Dimetal
 Platform: Evaluation of a Pair of Diruthenium(I) Catalysts for
 Carbene-Transfer Reactions from Ethyl Diazoacetate
;
_journal_issue 7
_journal_name_full Organometallics
_journal_page_first 2051
_journal_paper_doi 10.1021/om200142p
_journal_volume 30
_journal_year 2011
_chemical_formula_moiety 'C36 H36 Br2 N8 O4 Ru2'
_chemical_formula_sum 'C36 H36 Br2 N8 O4 Ru2'
_chemical_formula_weight 1006.69
_chemical_name_systematic
; 
 ? 
;
_space_group_IT_number 18
_symmetry_cell_setting orthorhombic
_symmetry_space_group_name_Hall 'P 2 2ab'
_symmetry_space_group_name_H-M 'P 21 21 2'
_atom_sites_solution_hydrogens geom
_atom_sites_solution_primary direct
_atom_sites_solution_secondary difmap
_audit_creation_method SHELXL-97
_cell_angle_alpha 90.00
_cell_angle_beta 90.00
_cell_angle_gamma 90.00
_cell_formula_units_Z 2
_cell_length_a 13.619(3)
_cell_length_b 10.350(3)
_cell_length_c 13.132(3)
_cell_measurement_reflns_used 5114
_cell_measurement_temperature 100(2)
_cell_measurement_theta_max 27.79
_cell_measurement_theta_min 2.46
_cell_volume 1851.0(8)
_computing_cell_refinement 'Bruker SAINT'
_computing_data_collection 'Bruker APEX'
_computing_data_reduction 'Bruker SAINT'
_computing_molecular_graphics ORTEP
_computing_publication_material ciftab
_computing_structure_refinement 'SHELXL-97 (Sheldrick, 1997)'
_computing_structure_solution 'SHELXS-97 (Sheldrick, 1990)'
_diffrn_ambient_temperature 100(2)
_diffrn_measured_fraction_theta_full 0.995
_diffrn_measured_fraction_theta_max 0.995
_diffrn_measurement_device_type 'Bruker SMART APEX'
_diffrn_measurement_method 'omega scans'
_diffrn_radiation_monochromator graphite
_diffrn_radiation_source 'fine-focus sealed tube'
_diffrn_radiation_type MoK\a
_diffrn_radiation_wavelength 0.71073
_diffrn_reflns_av_R_equivalents 0.0638
_diffrn_reflns_av_sigmaI/netI 0.0531
_diffrn_reflns_limit_h_max 16
_diffrn_reflns_limit_h_min -16
_diffrn_reflns_limit_k_max 12
_diffrn_reflns_limit_k_min -12
_diffrn_reflns_limit_l_max 15
_diffrn_reflns_limit_l_min -15
_diffrn_reflns_number 12366
_diffrn_reflns_theta_full 24.71
_diffrn_reflns_theta_max 24.71
_diffrn_reflns_theta_min 2.15
_exptl_absorpt_coefficient_mu 3.026
_exptl_absorpt_correction_T_max 0.5691
_exptl_absorpt_correction_T_min 0.4173
_exptl_absorpt_correction_type empirical
_exptl_absorpt_process_details SADABS
_exptl_crystal_colour red
_exptl_crystal_density_diffrn 1.806
_exptl_crystal_density_method 'not measured'
_exptl_crystal_description block
_exptl_crystal_F_000 996
_exptl_crystal_size_max 0.35
_exptl_crystal_size_mid 0.28
_exptl_crystal_size_min 0.21
_refine_diff_density_max 2.709
_refine_diff_density_min -1.037
_refine_diff_density_rms 0.216
_refine_ls_abs_structure_details 'Flack H D (1983), Acta Cryst. A39, 876-881'
_refine_ls_abs_structure_Flack 0.47(3)
_refine_ls_extinction_method none
_refine_ls_goodness_of_fit_ref 1.067
_refine_ls_hydrogen_treatment constr
_refine_ls_matrix_type full
_refine_ls_number_parameters 224
_refine_ls_number_reflns 3139
_refine_ls_number_restraints 0
_refine_ls_restrained_S_all 1.067
_refine_ls_R_factor_all 0.0741
_refine_ls_R_factor_gt 0.0563
_refine_ls_shift/su_max 0.000
_refine_ls_shift/su_mean 0.000
_refine_ls_structure_factor_coef Fsqd
_refine_ls_weighting_details 'calc w=1/[\s^2^(Fo^2^)+(0.1047P)^2^+0.9988P] where P=(Fo^2^+2Fc^2^)/3'
_refine_ls_weighting_scheme calc
_refine_ls_wR_factor_gt 0.1462
_refine_ls_wR_factor_ref 0.1615
_reflns_number_gt 2489
_reflns_number_total 3139
_reflns_threshold_expression >2sigma(I)
_cod_data_source_file om200142p_si_002.cif
_cod_data_source_block compound1
_cod_depositor_comments
;
The following automatic conversions were performed:

'_symmetry_cell_setting' value 'Orthorhombic' changed to
'orthorhombic' according to
/home/saulius/struct/CIF-dictionaries/cif_core.dic dictionary named
'cif_core.dic' version 2.4.1 from 2010-06-29.

Automatic conversion script
Id: cif_fix_values 1715 2011-07-08 13:25:40Z adriana 
;
_cod_original_cell_volume 1851.1(8)
_cod_original_sg_symbol_H-M P2(1)2(1)2
_cod_database_code 4064497

loop_
_symmetry_equiv_pos_as_xyz
'x, y, z'
'-x, -y, z'
'x+1/2, -y+1/2, -z'
'-x+1/2, y+1/2, -z'

loop_
_atom_site_label
_atom_site_type_symbol
_atom_site_fract_x
_atom_site_fract_y
_atom_site_fract_z
_atom_site_U_iso_or_equiv
_atom_site_adp_type
_atom_site_occupancy
_atom_site_symmetry_multiplicity
_atom_site_calc_flag
_atom_site_refinement_flags
Ru1 Ru 0.60454(5) 0.98703(5) 0.74226(5) 0.0207(2) Uani 1 1 d .
Br1 Br 0.79693(6) 0.97764(9) 0.74759(8) 0.0317(3) Uani 1 1 d .
O2 O 0.6061(5) 0.6943(6) 0.7751(4) 0.0329(15) Uiso 1 1 d .
C2 C 0.6011(7) 0.8044(7) 0.7680(7) 0.030(2) Uani 1 1 d .
C1 C 0.5964(8) 0.9434(8) 0.6066(8) 0.033(2) Uani 1 1 d .
O1 O 0.5948(6) 0.9146(7) 0.5214(5) 0.0410(18) Uani 1 1 d .
N4 N 0.6118(7) 1.2740(7) 0.6501(6) 0.035(2) Uani 1 1 d .
N3 N 0.6219(6) 1.2527(7) 0.8109(6) 0.0306(19) Uani 1 1 d .
C23 C 0.6125(7) 1.1843(8) 0.7253(6) 0.027(2) Uani 1 1 d .
C22 C 0.6198(8) 1.3987(11) 0.6952(7) 0.039(3) Uiso 1 1 d .
H22 H 0.6201 1.4785 0.6595 0.047 Uiso 1 1 calc R
C21 C 0.6265(7) 1.3851(10) 0.7920(7) 0.036(3) Uiso 1 1 d .
H21 H 0.6332 1.4519 0.8411 0.043 Uiso 1 1 calc R
C17 C 0.6159(6) 0.9912(8) 0.9860(6) 0.0229(18) Uani 1 1 d .
N2 N 0.6131(5) 1.0597(6) 0.8962(5) 0.0245(16) Uani 1 1 d .
N1 N 0.6031(6) 0.8594(7) 0.9732(6) 0.0260(17) Uani 1 1 d .
C19 C 0.6456(8) 1.2526(11) 0.9961(8) 0.030(2) Uani 1 1 d .
H19 H 0.6573 1.3431 0.9963 0.036 Uiso 1 1 calc R
C12 C 0.6027(8) 0.7878(8) 1.0554(7) 0.032(2) Uani 1 1 d .
C11 C 0.5893(8) 0.6448(9) 1.0394(8) 0.038(2) Uani 1 1 d .
H11A H 0.5631 0.6292 0.9710 0.058 Uiso 1 1 calc R
H11B H 0.5434 0.6110 1.0903 0.058 Uiso 1 1 calc R
H11C H 0.6528 0.6011 1.0466 0.058 Uiso 1 1 calc R
C20 C 0.6266(7) 1.1884(9) 0.9063(7) 0.030(2) Uani 1 1 d .
C13 C 0.6148(8) 0.8353(9) 1.1542(7) 0.039(3) Uani 1 1 d .
H13 H 0.6132 0.7774 1.2103 0.047 Uiso 1 1 calc R
C16 C 0.6319(6) 1.0461(9) 1.0820(6) 0.030(2) Uani 1 1 d .
C18 C 0.6473(7) 1.1835(9) 1.0853(7) 0.033(2) Uani 1 1 d .
H18 H 0.6585 1.2258 1.1484 0.039 Uiso 1 1 calc R
C14 C 0.6291(7) 0.9678(10) 1.1711(6) 0.033(2) Uani 1 1 d .
C15 C 0.6389(7) 1.0231(11) 1.2744(6) 0.041(2) Uani 1 1 d .
H15A H 0.6357 0.9536 1.3250 0.062 Uiso 1 1 calc R
H15B H 0.5853 1.0845 1.2865 0.062 Uiso 1 1 calc R
H15C H 0.7020 1.0680 1.2802 0.062 Uiso 1 1 calc R
C24 C 0.6138(10) 1.2465(11) 0.5400(8) 0.049(3) Uani 1 1 d .
H24 H 0.5827 1.1599 0.5306 0.058 Uiso 1 1 calc R
C25 C 0.7181(12) 1.2340(17) 0.5053(10) 0.090(6) Uani 1 1 d .
H25A H 0.7567 1.3063 0.5322 0.135 Uiso 1 1 calc R
H25B H 0.7204 1.2352 0.4308 0.135 Uiso 1 1 calc R
H25C H 0.7454 1.1524 0.5303 0.135 Uiso 1 1 calc R
C26 C 0.5525(14) 1.3425(13) 0.4791(10) 0.094(6) Uani 1 1 d .
H26A H 0.4894 1.3561 0.5133 0.141 Uiso 1 1 calc R
H26B H 0.5410 1.3082 0.4106 0.141 Uiso 1 1 calc R
H26C H 0.5876 1.4249 0.4742 0.141 Uiso 1 1 calc R

loop_
_atom_site_aniso_label
_atom_site_aniso_U_11
_atom_site_aniso_U_22
_atom_site_aniso_U_33
_atom_site_aniso_U_23
_atom_site_aniso_U_13
_atom_site_aniso_U_12
Ru1 0.0268(4) 0.0089(3) 0.0264(4) -0.0021(3) 0.0014(3) -0.0013(3)
Br1 0.0266(5) 0.0268(5) 0.0417(6) -0.0067(5) 0.0001(5) -0.0003(3)
C2 0.032(5) 0.010(4) 0.049(6) -0.008(4) -0.002(6) -0.004(4)
C1 0.036(6) 0.013(4) 0.049(6) 0.003(4) -0.002(5) -0.001(4)
O1 0.050(5) 0.043(4) 0.030(4) -0.012(3) 0.001(4) 0.012(5)
N4 0.056(6) 0.009(4) 0.039(4) 0.004(3) 0.003(4) -0.015(4)
N3 0.042(5) 0.011(4) 0.039(4) 0.003(3) 0.008(4) -0.006(4)
C23 0.026(5) 0.024(4) 0.031(5) 0.000(3) -0.001(4) 0.001(4)
C17 0.022(4) 0.009(4) 0.037(4) -0.003(4) 0.006(3) -0.009(4)
N2 0.031(4) 0.011(4) 0.031(4) -0.001(3) -0.003(3) -0.004(3)
N1 0.021(4) 0.011(4) 0.046(4) -0.007(3) -0.001(4) 0.002(4)
C19 0.038(6) 0.012(4) 0.041(5) -0.006(4) -0.006(4) -0.006(4)
C12 0.036(6) 0.017(4) 0.043(5) 0.005(4) -0.008(5) -0.001(4)
C11 0.043(6) 0.026(5) 0.047(6) 0.012(4) -0.018(5) -0.003(5)
C20 0.032(5) 0.015(5) 0.043(5) -0.001(4) -0.003(4) -0.004(4)
C13 0.048(7) 0.023(5) 0.047(6) 0.005(4) -0.017(5) -0.002(5)
C16 0.027(5) 0.028(5) 0.034(5) -0.003(4) -0.004(4) -0.002(4)
C18 0.038(6) 0.022(5) 0.038(6) -0.008(4) 0.008(5) -0.001(4)
C14 0.033(6) 0.034(6) 0.032(5) -0.003(4) -0.003(4) 0.006(4)
C15 0.037(5) 0.048(6) 0.039(5) -0.006(5) -0.005(4) 0.000(5)
C24 0.076(9) 0.030(6) 0.040(6) 0.014(5) -0.009(6) -0.022(7)
C25 0.112(13) 0.111(15) 0.046(8) -0.009(8) 0.033(8) -0.073(11)
C26 0.184(18) 0.036(8) 0.062(9) 0.027(7) -0.045(10) -0.014(9)

loop_
_atom_type_symbol
_atom_type_description
_atom_type_scat_dispersion_real
_atom_type_scat_dispersion_imag
_atom_type_scat_source
C C 0.0033 0.0016 'International Tables Vol C Tables 4.2.6.8 and 6.1.1.4'
N N 0.0061 0.0033 'International Tables Vol C Tables 4.2.6.8 and 6.1.1.4'
O O 0.0106 0.0060 'International Tables Vol C Tables 4.2.6.8 and 6.1.1.4'
Ru Ru -1.2594 0.8363 'International Tables Vol C Tables 4.2.6.8 and 6.1.1.4'
Br Br -0.2901 2.4595 'International Tables Vol C Tables 4.2.6.8 and 6.1.1.4'
H H 0.0000 0.0000 'International Tables Vol C Tables 4.2.6.8 and 6.1.1.4'

loop_
_geom_angle_atom_site_label_1
_geom_angle_atom_site_label_2
_geom_angle_atom_site_label_3
_geom_angle
_geom_angle_site_symmetry_3
C1 Ru1 C2 85.8(4) .
C1 Ru1 C23 98.2(4) .
C2 Ru1 C23 175.8(3) .
C1 Ru1 N2 173.8(3) .
C2 Ru1 N2 100.3(3) .
C23 Ru1 N2 75.7(3) .
C1 Ru1 Br1 94.4(3) .
C2 Ru1 Br1 89.1(3) .
C23 Ru1 Br1 89.3(3) .
N2 Ru1 Br1 86.2(2) .
C1 Ru1 Ru1 87.9(3) 2_675
C2 Ru1 Ru1 93.9(3) 2_675
C23 Ru1 Ru1 87.7(3) 2_675
N2 Ru1 Ru1 91.2(2) 2_675
Br1 Ru1 Ru1 176.40(3) 2_675
O2 C2 Ru1 172.7(8) .
O1 C1 Ru1 177.5(10) .
C23 N4 C22 108.5(7) .
C23 N4 C24 125.7(7) .
C22 N4 C24 125.5(8) .
C23 N3 C21 112.1(8) .
C23 N3 C20 119.9(7) .
C21 N3 C20 128.0(8) .
N3 C23 N4 104.5(7) .
N3 C23 Ru1 116.2(6) .
N4 C23 Ru1 139.3(6) .
C21 C22 N4 108.5(10) .
C22 C21 N3 106.3(10) .
N2 C17 N1 113.6(7) .
N2 C17 C16 124.5(8) .
N1 C17 C16 121.9(8) .
C20 N2 C17 114.9(7) .
C20 N2 Ru1 116.2(6) .
C17 N2 Ru1 128.5(5) .
C12 N1 C17 117.2(7) .
C18 C19 C20 118.8(10) .
N1 C12 C13 124.5(8) .
N1 C12 C11 116.2(8) .
C13 C12 C11 119.3(8) .
N2 C20 C19 125.8(9) .
N2 C20 N3 111.7(8) .
C19 C20 N3 122.5(9) .
C12 C13 C14 120.4(9) .
C17 C16 C14 120.3(8) .
C17 C16 C18 116.8(8) .
C14 C16 C18 122.8(8) .
C19 C18 C16 119.2(9) .
C13 C14 C16 115.5(8) .
C13 C14 C15 122.4(9) .
C16 C14 C15 122.1(9) .
N4 C24 C25 109.5(11) .
N4 C24 C26 112.3(11) .
C25 C24 C26 114.6(12) .

loop_
_geom_bond_atom_site_label_1
_geom_bond_atom_site_label_2
_geom_bond_distance
_geom_bond_site_symmetry_2
Ru1 C1 1.841(10) .
Ru1 C2 1.921(8) .
Ru1 C23 2.056(9) .
Ru1 N2 2.161(7) .
Ru1 Br1 2.6229(12) .
Ru1 Ru1 2.8602(14) 2_675
O2 C2 1.145(10) .
C1 O1 1.158(11) .
N4 C23 1.355(11) .
N4 C22 1.424(12) .
N4 C24 1.474(12) .
N3 C23 1.334(11) .
N3 C21 1.394(12) .
N3 C20 1.420(12) .
C22 C21 1.283(12) .
C17 N2 1.376(10) .
C17 N1 1.385(10) .
C17 C16 1.401(11) .
N2 C20 1.351(11) .
N1 C12 1.310(11) .
C19 C18 1.373(14) .
C19 C20 1.379(13) .
C12 C13 1.397(12) .
C12 C11 1.506(12) .
C13 C14 1.403(13) .
C16 C14 1.423(13) .
C16 C18 1.438(13) .
C14 C15 1.479(12) .
C24 C25 1.496(19) .
C24 C26 1.525(17) .
